data_7711239
loop_
_publ_author_name
'Zheng, Han-Wen'
'Yang, Dong-Dong'
'Shi, Yong-Sheng'
'Xiao, Tong'
'Zheng, Xiangjun'

_publ_section_title
;
 Multistimuli-responsive Materials Based on Zinc(II) Complex with
 High-contrast and Multicolor Switching
;
_journal_name_full 'Dalton Transactions'
_journal_paper_doi 10.1039/D2DT02435G
_journal_year 2022
_chemical_formula_moiety 'C84 H60 N4 O6 S2 Zn2, C2 H6 O'
_chemical_formula_sum 'C86 H66 N4 O7 S2 Zn2'
_chemical_formula_weight 1462.28
_space_group_crystal_system triclinic
_space_group_IT_number 2
_space_group_name_Hall '-P 1'
_space_group_name_H-M_alt 'P -1'
_atom_sites_solution_hydrogens geom
_audit_creation_date 2022-05-28
_audit_creation_method
;
Olex2 1.2
(compiled 2018.05.29 svn.r3508 for OlexSys, GUI svn.r5506)
;
_audit_update_record
;
2022-07-19 deposited with the CCDC.	2022-09-13 downloaded from the CCDC.
;
_cell_angle_alpha 108.594(2)
_cell_angle_beta 93.475(3)
_cell_angle_gamma 94.909(2)
_cell_formula_units_Z 2
_cell_length_a 8.9256(3)
_cell_length_b 19.1901(4)
_cell_length_c 22.0658(7)
_cell_measurement_reflns_used 13353
_cell_measurement_temperature 100.00(10)
_cell_measurement_theta_max 71.9640
_cell_measurement_theta_min 4.6320
_cell_volume 3553.58(19)
_computing_cell_refinement 'CrysAlisPro 1.171.39.46e (Rigaku OD, 2018)'
_computing_data_collection 'CrysAlisPro 1.171.39.46e (Rigaku OD, 2018)'
_computing_data_reduction 'CrysAlisPro 1.171.39.46e (Rigaku OD, 2018)'
_computing_molecular_graphics 'Olex2 (Dolomanov et al., 2009)'
_computing_publication_material 'Olex2 (Dolomanov et al., 2009)'
_computing_structure_refinement 'ShelXL (Sheldrick, 2015)'
_diffrn_ambient_environment N~2~
_diffrn_ambient_temperature 100.00(10)
_diffrn_detector 'CCD plate'
_diffrn_detector_area_resol_mean 5.3127
_diffrn_detector_type AtlasS2
_diffrn_measured_fraction_theta_full 0.997
_diffrn_measured_fraction_theta_max 0.971
_diffrn_measurement_details
;
List of Runs (angles in degrees, time in seconds):

  # Type    Start    End  Width  t~exp~   \w     \q     \k     \f   Frames
#--------------------------------------------------------------------------
  1  \w    -68.00  33.00   1.00    3.13    --  -41.49  77.00-180.00  101
  2  \w    -13.00  15.00   1.00    3.13    --  -41.49  57.00 -30.00   28
  3  \w    -67.00 -40.00   1.00    3.13    --  -41.49  57.00 -30.00   27
  4  \w    -69.00  31.00   1.00    3.13    --  -41.49  57.00  90.00  100
  5  \w     65.00  92.00   1.00    3.13    --   41.49  37.00-120.00   27
  6  \w     13.00 108.00   1.00    3.13    --   41.49  77.00 -60.00   95
  7  \w     38.00 117.00   1.00   12.52    --  104.69-125.00 -30.00   79
  8  \w     33.00  59.00   1.00   12.52    --  104.69 -61.00 150.00   26
  9  \w     52.00 137.00   1.00   12.52    --  104.69 -77.00 -60.00   85
 10  \w     57.00  83.00   1.00   12.52    --  104.69 -94.00-120.00   26
 11  \w     33.00 130.00   1.00   12.52    --  104.69 -45.00  30.00   97
 12  \w     45.00 118.00   1.00   12.52    --  104.69 -45.00 -60.00   73
 13  \w     77.00 102.00   1.00   12.52    --  104.69 -94.00  30.00   25
 14  \w     80.00 109.00   1.00   12.52    --  104.69 -94.00  60.00   29
 15  \w     35.00 116.00   1.00   12.52    --  104.69 -45.00 150.00   81
 16  \w    106.00 178.00   1.00   12.52    --  104.69  77.00  90.00   72
 17  \w     61.00 105.00   1.00   12.52    --  104.69 -94.00 150.00   44
 18  \w     17.00 170.00   1.00   12.52    --  104.69   0.00  90.00  153
;
_diffrn_measurement_device 'four-circle diffractometer'
_diffrn_measurement_device_type 'SuperNova, Dual, Cu at home/near, AtlasS2'
_diffrn_measurement_method '\w scans'
_diffrn_orient_matrix_type 'CrysAlisPro convention (1999,Acta A55,543-557)'
_diffrn_orient_matrix_UB_11 -0.1703067000
_diffrn_orient_matrix_UB_12 -0.0003494000
_diffrn_orient_matrix_UB_13 0.0079907000
_diffrn_orient_matrix_UB_21 0.0340869000
_diffrn_orient_matrix_UB_22 0.0215550000
_diffrn_orient_matrix_UB_23 0.0733227000
_diffrn_orient_matrix_UB_31 0.0103084000
_diffrn_orient_matrix_UB_32 0.0824543000
_diffrn_orient_matrix_UB_33 0.0057836000
_diffrn_radiation_monochromator mirror
_diffrn_radiation_probe x-ray
_diffrn_radiation_type CuK\a
_diffrn_radiation_wavelength 1.54184
_diffrn_reflns_av_R_equivalents 0.0664
_diffrn_reflns_av_unetI/netI 0.0738
_diffrn_reflns_Laue_measured_fraction_full 0.997
_diffrn_reflns_Laue_measured_fraction_max 0.971
_diffrn_reflns_limit_h_max 11
_diffrn_reflns_limit_h_min -10
_diffrn_reflns_limit_k_max 23
_diffrn_reflns_limit_k_min -16
_diffrn_reflns_limit_l_max 23
_diffrn_reflns_limit_l_min -26
_diffrn_reflns_number 24940
_diffrn_reflns_point_group_measured_fraction_full 0.997
_diffrn_reflns_point_group_measured_fraction_max 0.971
_diffrn_reflns_theta_full 67.684
_diffrn_reflns_theta_max 72.130
_diffrn_reflns_theta_min 3.724
_diffrn_source 'micro-focus sealed X-ray tube'
_diffrn_source_type 'SuperNova (Cu) X-ray Source'
_exptl_absorpt_coefficient_mu 1.864
_exptl_absorpt_correction_T_max 1.00000
_exptl_absorpt_correction_T_min 0.43951
_exptl_absorpt_correction_type multi-scan
_exptl_absorpt_process_details
;
CrysAlisPro 1.171.39.46e (Rigaku Oxford Diffraction, 2018)
Empirical absorption correction using spherical harmonics,
 implemented in SCALE3 ABSPACK scaling algorithm.
;
_exptl_crystal_colour 'clear light yellow'
_exptl_crystal_density_diffrn 1.367
_exptl_crystal_description block
_exptl_crystal_F_000 1516
_exptl_crystal_size_max 0.1
_exptl_crystal_size_mid 0.1
_exptl_crystal_size_min 0.1
_refine_diff_density_max 1.126
_refine_diff_density_min -0.888
_refine_diff_density_rms 0.090
_refine_ls_extinction_method none
_refine_ls_goodness_of_fit_ref 1.031
_refine_ls_hydrogen_treatment constr
_refine_ls_matrix_type full
_refine_ls_number_parameters 914
_refine_ls_number_reflns 13557
_refine_ls_number_restraints 7
_refine_ls_restrained_S_all 1.031
_refine_ls_R_factor_all 0.0734
_refine_ls_R_factor_gt 0.0583
_refine_ls_shift/su_max 0.001
_refine_ls_shift/su_mean 0.000
_refine_ls_structure_factor_coef Fsqd
_refine_ls_weighting_details 'w=1/[\s^2^(Fo^2^)+(0.0769P)^2^+4.0244P] where P=(Fo^2^+2Fc^2^)/3'
_refine_ls_weighting_scheme calc
_refine_ls_wR_factor_gt 0.1518
_refine_ls_wR_factor_ref 0.1604
_reflns_Friedel_coverage 0.000
_reflns_number_gt 11548
_reflns_number_total 13557
_reflns_threshold_expression 'I > 2\s(I)'
_cod_data_source_file d2dt02435g2.cif
_cod_data_source_block 1
_cod_database_code 7711239
_shelx_shelxl_version_number 2014/7
_chemical_oxdiff_formula 'C H N O Zn'
_shelx_space_group_comment
;
The symmetry employed for this shelxl refinement is uniquely defined
by the following loop, which should always be used as a source of
symmetry information in preference to the above space-group names.
They are only intended as comments.
;
_shelx_estimated_absorpt_t_max 0.836
_shelx_estimated_absorpt_t_min 0.836
_reflns_odcompleteness_completeness 99.94
_reflns_odcompleteness_iscentric 1
_reflns_odcompleteness_theta 66.97
_olex2_refinement_description
;
1. Fixed Uiso
 At 1.2 times of:
  All C(H) groups, All C(H,H) groups
 At 1.5 times of:
  All C(H,H,H) groups, All O(H) groups
2. Rigid bond restraints
 C37, C38
 with sigma for 1-2 distances of 0.02 and sigma for 1-3 distances of 0.02
3. Uiso/Uaniso restraints and constraints
C37 \\sim C38: within 2A with sigma of 0.02 and sigma for terminal atoms of 0.04
4.a Secondary CH2 refined with riding coordinates:
 C86(H86A,H86B)
4.b Aromatic/amide H refined with riding coordinates:
 C3(H3), C4(H4), C5(H5), C9(H9), C10(H10), C11(H11), C12(H12), C14(H14),
 C16(H16), C17(H17), C19(H19), C20(H20), C24(H24), C25(H25), C26(H26), C27(H27),
  C28(H28), C30(H30), C31(H31), C32(H32), C33(H33), C34(H34), C36(H36),
 C37(H37), C38(H38), C39(H39), C40(H40), C43(H43), C44(H44), C45(H45), C49(H49),
  C50(H50), C51(H51), C52(H52), C54(H54), C56(H56), C57(H57), C59(H59),
 C60(H60), C63(H63), C64(H64), C65(H65), C66(H66), C67(H67), C70(H70), C71(H71),
  C72(H72), C73(H73), C74(H74), C76(H76), C77(H77), C78(H78), C79(H79), C80(H80)
4.c Idealised Me refined as rotating group:
 C82(H82A,H82B,H82C), C84(H84A,H84B,H84C), C85(H85A,H85B,H85C)
4.d Idealised tetrahedral OH refined as rotating group:
 O7(H7)
;
_olex2_submission_special_instructions 'No special instructions were received'
_oxdiff_exptl_absorpt_empirical_details
;
Empirical correction (ABSPACK) includes:
- Absorption correction using spherical harmonics
- Frame scaling
;
_oxdiff_exptl_absorpt_empirical_full_max 2.944
_oxdiff_exptl_absorpt_empirical_full_min 0.321

loop_
_space_group_symop_operation_xyz
'x, y, z'
'-x, -y, -z'

loop_
_atom_site_label
_atom_site_type_symbol
_atom_site_fract_x
_atom_site_fract_y
_atom_site_fract_z
_atom_site_U_iso_or_equiv
_atom_site_adp_type
_atom_site_occupancy
_atom_site_site_symmetry_order
_atom_site_calc_flag
_atom_site_refinement_flags_posn
_atom_site_refinement_flags_adp
_atom_site_refinement_flags_occupancy
_atom_site_disorder_assembly
_atom_site_disorder_group
Zn1 Zn 0.81512(4) 0.43167(2) 0.72769(2) 0.01906(11) Uani 1 1 d . . . . .
Zn2 Zn 0.30809(4) 0.44260(2) 0.72832(2) 0.01917(11) Uani 1 1 d . . . . .
S1 S 0.77848(8) 0.25832(4) 0.55235(4) 0.02172(16) Uani 1 1 d . . . . .
S2 S 0.32446(9) 0.62377(4) 0.89590(4) 0.02545(17) Uani 1 1 d . . . . .
O1 O 0.7758(3) 0.39189(12) 0.63634(10) 0.0230(4) Uani 1 1 d . . . . .
O2 O 0.7176(3) 0.40371(13) 0.79516(11) 0.0284(5) Uani 1 1 d . . . . .
O3 O 0.2933(3) 0.54531(11) 0.77315(10) 0.0228(4) Uani 1 1 d . . . . .
O4 O 0.5203(2) 0.42932(12) 0.74584(10) 0.0220(4) Uani 1 1 d . . . . .
O5 O 1.0252(2) 0.41420(11) 0.74335(10) 0.0217(4) Uani 1 1 d . . . . .
O6 O 1.2158(2) 0.34991(12) 0.74000(11) 0.0249(5) Uani 1 1 d . . . . .
N1 N 0.7955(3) 0.53726(13) 0.73734(12) 0.0183(5) Uani 1 1 d . . . . .
N2 N 0.7144(3) 0.27901(15) 0.44328(12) 0.0233(5) Uani 1 1 d . . . . .
N3 N 0.2460(3) 0.44462(14) 0.64008(12) 0.0192(5) Uani 1 1 d . . . . .
N4 N 0.2663(3) 0.75416(16) 0.89628(14) 0.0306(6) Uani 1 1 d . . . . .
C1 C 0.7482(3) 0.43089(16) 0.59920(14) 0.0184(6) Uani 1 1 d . . . . .
C2 C 0.7388(3) 0.50939(16) 0.62134(14) 0.0200(6) Uani 1 1 d . . . . .
C3 C 0.7052(4) 0.54589(17) 0.57709(15) 0.0224(6) Uani 1 1 d . . . . .
H3 H 0.7008 0.5967 0.5918 0.027 Uiso 1 1 calc R . . . .
C4 C 0.6783(4) 0.50754(18) 0.51189(15) 0.0241(6) Uani 1 1 d . . . . .
H4 H 0.6540 0.5322 0.4832 0.029 Uiso 1 1 calc R . . . .
C5 C 0.6880(3) 0.43196(17) 0.48988(14) 0.0223(6) Uani 1 1 d . . . . .
H5 H 0.6704 0.4063 0.4461 0.027 Uiso 1 1 calc R . . . .
C6 C 0.7235(3) 0.39356(16) 0.53193(14) 0.0188(6) Uani 1 1 d . . . . .
C7 C 0.7352(3) 0.31359(16) 0.50493(14) 0.0189(6) Uani 1 1 d . . . . .
C8 C 0.7335(3) 0.20509(17) 0.42973(16) 0.0240(6) Uani 1 1 d . . . . .
C9 C 0.7194(4) 0.15286(19) 0.36751(17) 0.0313(7) Uani 1 1 d . . . . .
H9 H 0.6947 0.1664 0.3316 0.038 Uiso 1 1 calc R . . . .
C10 C 0.7434(4) 0.08044(19) 0.36153(19) 0.0348(8) Uani 1 1 d . . . . .
H10 H 0.7349 0.0452 0.3208 0.042 Uiso 1 1 calc R . . . .
C11 C 0.7797(4) 0.05945(19) 0.4146(2) 0.0352(8) Uani 1 1 d . . . . .
H11 H 0.7952 0.0105 0.4088 0.042 Uiso 1 1 calc R . . . .
C12 C 0.7933(4) 0.10984(18) 0.47606(18) 0.0300(7) Uani 1 1 d . . . . .
H12 H 0.8178 0.0956 0.5116 0.036 Uiso 1 1 calc R . . . .
C13 C 0.7691(4) 0.18317(18) 0.48298(16) 0.0252(6) Uani 1 1 d . . . . .
C14 C 0.7610(3) 0.55645(16) 0.68779(14) 0.0204(6) Uani 1 1 d . . . . .
H14 H 0.7490 0.6061 0.6956 0.024 Uiso 1 1 calc R . . . .
C15 C 0.8010(3) 0.59101(15) 0.79963(13) 0.0176(5) Uani 1 1 d . . . . .
C16 C 0.9164(3) 0.59269(16) 0.84552(14) 0.0196(6) Uani 1 1 d . . . . .
H16 H 0.9863 0.5584 0.8358 0.024 Uiso 1 1 calc R . . . .
C17 C 0.9264(3) 0.64571(17) 0.90562(15) 0.0226(6) Uani 1 1 d . . . . .
H17 H 1.0039 0.6470 0.9362 0.027 Uiso 1 1 calc R . . . .
C18 C 0.8219(4) 0.69725(18) 0.92096(15) 0.0241(6) Uani 1 1 d . . . . .
C19 C 0.7047(4) 0.69329(17) 0.87536(15) 0.0227(6) Uani 1 1 d . . . . .
H19 H 0.6335 0.7269 0.8854 0.027 Uiso 1 1 calc R . . . .
C20 C 0.6922(3) 0.64026(16) 0.81529(14) 0.0206(6) Uani 1 1 d . . . . .
H20 H 0.6117 0.6374 0.7855 0.025 Uiso 1 1 calc R . . . .
C21 C 0.8337(4) 0.76038(18) 0.98279(16) 0.0268(7) Uani 1 1 d . . . . .
C22 C 0.8522(4) 0.7502(2) 1.04011(17) 0.0297(7) Uani 1 1 d . . . . .
C23 C 0.8541(4) 0.67400(19) 1.04541(16) 0.0262(7) Uani 1 1 d . . . . .
C24 C 0.7406(4) 0.6167(2) 1.01624(17) 0.0328(8) Uani 1 1 d . . . . .
H24 H 0.6589 0.6251 0.9923 0.039 Uiso 1 1 calc R . . . .
C25 C 0.7470(5) 0.5477(2) 1.0221(2) 0.0410(9) Uani 1 1 d . . . . .
H25 H 0.6707 0.5097 1.0017 0.049 Uiso 1 1 calc R . . . .
C26 C 0.8659(5) 0.5351(2) 1.0579(2) 0.0449(10) Uani 1 1 d . . . . .
H26 H 0.8700 0.4882 1.0613 0.054 Uiso 1 1 calc R . . . .
C27 C 0.9796(5) 0.5905(2) 1.08903(19) 0.0427(10) Uani 1 1 d . . . . .
H27 H 1.0593 0.5815 1.1136 0.051 Uiso 1 1 calc R . . . .
C28 C 0.9731(4) 0.6614(2) 1.08290(17) 0.0340(8) Uani 1 1 d . . . . .
H28 H 1.0483 0.6995 1.1040 0.041 Uiso 1 1 calc R . . . .
C29 C 0.8254(4) 0.83549(18) 0.97617(16) 0.0258(6) Uani 1 1 d . . . . .
C30 C 0.7180(4) 0.8823(2) 1.00191(17) 0.0326(7) Uani 1 1 d . . . . .
H30 H 0.6490 0.8689 1.0273 0.039 Uiso 1 1 calc R . . . .
C31 C 0.7134(5) 0.9483(2) 0.9900(2) 0.0454(10) Uani 1 1 d . . . . .
H31 H 0.6410 0.9791 1.0072 0.054 Uiso 1 1 calc R . . . .
C32 C 0.8151(5) 0.9691(2) 0.9526(2) 0.0412(9) Uani 1 1 d . . . . .
H32 H 0.8113 1.0138 0.9448 0.049 Uiso 1 1 calc R . . . .
C33 C 0.9225(4) 0.9235(2) 0.92694(16) 0.0318(7) Uani 1 1 d . . . . .
H33 H 0.9918 0.9375 0.9020 0.038 Uiso 1 1 calc R . . . .
C34 C 0.9268(4) 0.85717(18) 0.93836(16) 0.0268(7) Uani 1 1 d . . . . .
H34 H 0.9987 0.8263 0.9205 0.032 Uiso 1 1 calc R . . . .
C35 C 0.8745(4) 0.8147(2) 1.10167(16) 0.0307(7) Uani 1 1 d . . . . .
C36 C 0.7931(5) 0.8114(2) 1.15237(18) 0.0405(9) Uani 1 1 d . . . . .
H36 H 0.7241 0.7706 1.1484 0.049 Uiso 1 1 calc R . . . .
C37 C 0.8186(5) 0.8735(3) 1.2120(2) 0.0467(10) Uani 1 1 d . U . . .
H37 H 0.7657 0.8734 1.2471 0.056 Uiso 1 1 calc R . . . .
C38 C 0.9218(5) 0.9319(2) 1.21558(19) 0.0404(9) Uani 1 1 d . U . . .
H38 H 0.9347 0.9724 1.2531 0.049 Uiso 1 1 calc R . . . .
C39 C 1.0063(5) 0.9335(2) 1.16685(19) 0.0409(9) Uani 1 1 d . . . . .
H39 H 1.0789 0.9730 1.1716 0.049 Uiso 1 1 calc R . . . .
C40 C 0.9819(5) 0.8748(2) 1.10988(18) 0.0362(8) Uani 1 1 d . . . . .
H40 H 1.0388 0.8756 1.0761 0.043 Uiso 1 1 calc R . . . .
C41 C 0.2309(3) 0.59074(16) 0.74861(15) 0.0209(6) Uani 1 1 d . . . . .
C42 C 0.1755(4) 0.57109(16) 0.68220(15) 0.0218(6) Uani 1 1 d . . . . .
C43 C 0.1083(4) 0.62356(18) 0.66052(16) 0.0272(7) Uani 1 1 d . . . . .
H43 H 0.0735 0.6109 0.6174 0.033 Uiso 1 1 calc R . . . .
C44 C 0.0925(4) 0.69316(18) 0.70132(17) 0.0321(8) Uani 1 1 d . . . . .
H44 H 0.0462 0.7267 0.6861 0.039 Uiso 1 1 calc R . . . .
C45 C 0.1465(4) 0.71256(17) 0.76529(17) 0.0301(7) Uani 1 1 d . . . . .
H45 H 0.1363 0.7596 0.7929 0.036 Uiso 1 1 calc R . . . .
C46 C 0.2161(4) 0.66308(17) 0.78934(16) 0.0235(6) Uani 1 1 d . . . . .
C47 C 0.2665(4) 0.68605(16) 0.85763(16) 0.0237(6) Uani 1 1 d . . . . .
C48 C 0.3073(4) 0.7601(2) 0.95934(17) 0.0316(7) Uani 1 1 d . . . . .
C49 C 0.3143(4) 0.8254(2) 1.01174(19) 0.0407(9) Uani 1 1 d . . . . .
H49 H 0.2936 0.8696 1.0059 0.049 Uiso 1 1 calc R . . . .
C50 C 0.3527(5) 0.8223(2) 1.07239(19) 0.0446(10) Uani 1 1 d . . . . .
H50 H 0.3581 0.8651 1.1077 0.054 Uiso 1 1 calc R . . . .
C51 C 0.3834(4) 0.7567(3) 1.08182(19) 0.0451(10) Uani 1 1 d . . . . .
H51 H 0.4077 0.7563 1.1233 0.054 Uiso 1 1 calc R . . . .
C52 C 0.3785(4) 0.6918(2) 1.03074(18) 0.0396(9) Uani 1 1 d . . . . .
H52 H 0.3998 0.6479 1.0372 0.048 Uiso 1 1 calc R . . . .
C53 C 0.3404(4) 0.6941(2) 0.96904(16) 0.0300(7) Uani 1 1 d . . . . .
C54 C 0.1861(3) 0.50118(16) 0.63341(14) 0.0202(6) Uani 1 1 d . . . . .
H54 H 0.1450 0.4961 0.5923 0.024 Uiso 1 1 calc R . . . .
C55 C 0.2460(3) 0.38029(16) 0.58487(14) 0.0179(6) Uani 1 1 d . . . . .
C56 C 0.1284(3) 0.35785(16) 0.53633(14) 0.0193(6) Uani 1 1 d . . . . .
H56 H 0.0464 0.3852 0.5390 0.023 Uiso 1 1 calc R . . . .
C57 C 0.1326(3) 0.29492(16) 0.48384(14) 0.0193(6) Uani 1 1 d . . . . .
H57 H 0.0546 0.2812 0.4510 0.023 Uiso 1 1 calc R . . . .
C58 C 0.2529(3) 0.25181(15) 0.47975(14) 0.0174(5) Uani 1 1 d . . . . .
C59 C 0.3714(3) 0.27580(16) 0.52856(14) 0.0186(6) Uani 1 1 d . . . . .
H59 H 0.4537 0.2487 0.5259 0.022 Uiso 1 1 calc R . . . .
C60 C 0.3688(3) 0.33928(16) 0.58097(14) 0.0190(6) Uani 1 1 d . . . . .
H60 H 0.4484 0.3543 0.6132 0.023 Uiso 1 1 calc R . . . .
C61 C 0.2450(3) 0.18013(16) 0.42674(14) 0.0184(6) Uani 1 1 d . . . . .
C62 C 0.2296(3) 0.18428(16) 0.36044(14) 0.0194(6) Uani 1 1 d . . . . .
C63 C 0.3388(4) 0.22976(16) 0.34323(15) 0.0228(6) Uani 1 1 d . . . . .
H63 H 0.4156 0.2583 0.3736 0.027 Uiso 1 1 calc R . . . .
C64 C 0.3325(4) 0.23237(18) 0.28100(16) 0.0298(7) Uani 1 1 d . . . . .
H64 H 0.4067 0.2616 0.2695 0.036 Uiso 1 1 calc R . . . .
C65 C 0.2158(4) 0.19156(18) 0.23590(15) 0.0300(7) Uani 1 1 d . . . . .
H65 H 0.2115 0.1937 0.1943 0.036 Uiso 1 1 calc R . . . .
C66 C 0.1056(4) 0.14764(17) 0.25296(15) 0.0276(7) Uani 1 1 d . . . . .
H66 H 0.0269 0.1205 0.2229 0.033 Uiso 1 1 calc R . . . .
C67 C 0.1128(4) 0.14417(16) 0.31478(15) 0.0226(6) Uani 1 1 d . . . . .
H67 H 0.0385 0.1147 0.3259 0.027 Uiso 1 1 calc R . . . .
C68 C 0.2554(3) 0.11574(16) 0.43888(14) 0.0179(6) Uani 1 1 d . . . . .
C69 C 0.2847(3) 0.11502(15) 0.50589(14) 0.0168(5) Uani 1 1 d . . . . .
C70 C 0.1957(3) 0.14724(17) 0.55536(15) 0.0208(6) Uani 1 1 d . . . . .
H70 H 0.1043 0.1631 0.5458 0.025 Uiso 1 1 calc R . . . .
C71 C 0.2437(4) 0.15549(18) 0.61860(15) 0.0252(6) Uani 1 1 d . . . . .
H71 H 0.1850 0.1777 0.6513 0.030 Uiso 1 1 calc R . . . .
C72 C 0.3780(4) 0.13093(18) 0.63319(15) 0.0256(6) Uani 1 1 d . . . . .
H72 H 0.4109 0.1379 0.6757 0.031 Uiso 1 1 calc R . . . .
C73 C 0.4641(4) 0.09570(18) 0.58416(15) 0.0239(6) Uani 1 1 d . . . . .
H73 H 0.5529 0.0778 0.5937 0.029 Uiso 1 1 calc R . . . .
C74 C 0.4167(3) 0.08748(16) 0.52115(14) 0.0193(6) Uani 1 1 d . . . . .
H74 H 0.4736 0.0633 0.4885 0.023 Uiso 1 1 calc R . . . .
C75 C 0.2516(3) 0.04276(16) 0.38749(14) 0.0177(5) Uani 1 1 d . . . . .
C76 C 0.3432(4) 0.02972(17) 0.33686(15) 0.0228(6) Uani 1 1 d . . . . .
H76 H 0.4090 0.0683 0.3335 0.027 Uiso 1 1 calc R . . . .
C77 C 0.3376(4) -0.04002(18) 0.29137(15) 0.0260(7) Uani 1 1 d . . . . .
H77 H 0.3996 -0.0478 0.2580 0.031 Uiso 1 1 calc R . . . .
C78 C 0.2403(4) -0.09795(18) 0.29552(16) 0.0277(7) Uani 1 1 d . . . . .
H78 H 0.2359 -0.1445 0.2648 0.033 Uiso 1 1 calc R . . . .
C79 C 0.1494(4) -0.08636(18) 0.34574(16) 0.0259(6) Uani 1 1 d . . . . .
H79 H 0.0844 -0.1253 0.3489 0.031 Uiso 1 1 calc R . . . .
C80 C 0.1551(3) -0.01691(17) 0.39123(15) 0.0208(6) Uani 1 1 d . . . . .
H80 H 0.0938 -0.0098 0.4248 0.025 Uiso 1 1 calc R . . . .
C81 C 0.5812(4) 0.41513(18) 0.79295(15) 0.0255(6) Uani 1 1 d . . . . .
C82 C 0.4922(5) 0.4129(3) 0.8481(2) 0.0537(12) Uani 1 1 d . . . . .
H82A H 0.4414 0.4566 0.8620 0.080 Uiso 1 1 calc GR . . . .
H82B H 0.5594 0.4106 0.8829 0.080 Uiso 1 1 calc GR . . . .
H82C H 0.4191 0.3699 0.8345 0.080 Uiso 1 1 calc GR . . . .
C83 C 1.0773(4) 0.35456(17) 0.74177(14) 0.0221(6) Uani 1 1 d . . . . .
C84 C 0.9736(4) 0.28792(17) 0.73951(17) 0.0276(7) Uani 1 1 d . . . . .
H84A H 0.8997 0.3025 0.7696 0.041 Uiso 1 1 calc GR . . . .
H84B H 1.0311 0.2528 0.7504 0.041 Uiso 1 1 calc GR . . . .
H84C H 0.9236 0.2657 0.6970 0.041 Uiso 1 1 calc GR . . . .
O7 O 0.2824(4) 0.89157(15) 0.86942(17) 0.0570(9) Uani 1 1 d . . . . .
H7 H 0.2652 0.8541 0.8793 0.086 Uiso 1 1 calc GR . . . .
C85 C 0.4609(8) 0.9607(4) 0.8295(3) 0.087(2) Uani 1 1 d . . . . .
H85A H 0.5544 0.9594 0.8101 0.131 Uiso 1 1 calc GR . . . .
H85B H 0.4728 0.9986 0.8707 0.131 Uiso 1 1 calc GR . . . .
H85C H 0.3834 0.9710 0.8025 0.131 Uiso 1 1 calc GR . . . .
C86 C 0.4176(6) 0.8878(3) 0.8377(2) 0.0583(12) Uani 1 1 d . . . . .
H86A H 0.4012 0.8495 0.7960 0.070 Uiso 1 1 calc R . . . .
H86B H 0.4980 0.8758 0.8629 0.070 Uiso 1 1 calc R . . . .

loop_
_atom_site_aniso_label
_atom_site_aniso_U_11
_atom_site_aniso_U_22
_atom_site_aniso_U_33
_atom_site_aniso_U_23
_atom_site_aniso_U_13
_atom_site_aniso_U_12
Zn1 0.0233(2) 0.0155(2) 0.0180(2) 0.00464(15) 0.00218(15) 0.00337(15)
Zn2 0.0221(2) 0.0147(2) 0.0205(2) 0.00438(15) 0.00417(15) 0.00458(15)
S1 0.0222(4) 0.0173(4) 0.0248(4) 0.0060(3) 0.0026(3) 0.0008(3)
S2 0.0235(4) 0.0241(4) 0.0253(4) 0.0023(3) 0.0056(3) 0.0044(3)
O1 0.0313(12) 0.0177(10) 0.0202(10) 0.0059(8) 0.0033(9) 0.0047(9)
O2 0.0239(12) 0.0358(13) 0.0313(12) 0.0176(10) 0.0042(9) 0.0074(10)
O3 0.0272(11) 0.0143(10) 0.0249(11) 0.0034(8) 0.0032(9) 0.0036(8)
O4 0.0235(11) 0.0235(11) 0.0202(10) 0.0079(9) 0.0039(8) 0.0040(9)
O5 0.0240(11) 0.0161(10) 0.0245(10) 0.0052(8) 0.0036(8) 0.0045(8)
O6 0.0230(11) 0.0191(11) 0.0348(12) 0.0101(9) 0.0063(9) 0.0062(9)
N1 0.0205(12) 0.0136(12) 0.0181(12) 0.0018(9) 0.0038(9) -0.0002(9)
N2 0.0214(13) 0.0211(13) 0.0224(12) 0.0008(10) 0.0037(10) -0.0011(10)
N3 0.0209(12) 0.0160(12) 0.0208(12) 0.0053(10) 0.0072(10) 0.0021(9)
N4 0.0303(15) 0.0229(14) 0.0328(15) 0.0001(12) 0.0116(12) 0.0001(11)
C1 0.0180(14) 0.0170(14) 0.0199(13) 0.0051(11) 0.0047(11) 0.0010(11)
C2 0.0228(14) 0.0180(14) 0.0193(14) 0.0059(12) 0.0062(11) 0.0010(11)
C3 0.0272(16) 0.0166(14) 0.0246(15) 0.0083(12) 0.0063(12) -0.0002(12)
C4 0.0289(17) 0.0255(16) 0.0214(14) 0.0123(13) 0.0030(12) 0.0027(13)
C5 0.0223(15) 0.0239(16) 0.0189(14) 0.0047(12) 0.0057(11) -0.0002(12)
C6 0.0197(14) 0.0164(14) 0.0189(13) 0.0040(11) 0.0037(11) -0.0003(11)
C7 0.0169(13) 0.0196(15) 0.0202(13) 0.0063(11) 0.0042(11) 0.0009(11)
C8 0.0201(15) 0.0165(15) 0.0289(16) -0.0014(12) 0.0055(12) -0.0017(11)
C9 0.0296(18) 0.0266(18) 0.0293(17) -0.0019(14) 0.0055(13) -0.0014(14)
C10 0.0278(18) 0.0222(17) 0.041(2) -0.0082(15) 0.0094(15) -0.0019(13)
C11 0.0243(17) 0.0184(16) 0.056(2) 0.0017(15) 0.0091(16) 0.0006(13)
C12 0.0235(16) 0.0210(16) 0.044(2) 0.0086(15) 0.0048(14) 0.0020(13)
C13 0.0188(15) 0.0219(16) 0.0306(16) 0.0024(13) 0.0065(12) -0.0002(12)
C14 0.0233(15) 0.0160(14) 0.0214(14) 0.0053(12) 0.0060(11) 0.0000(11)
C15 0.0222(14) 0.0125(13) 0.0168(13) 0.0033(11) 0.0040(11) -0.0014(11)
C16 0.0201(14) 0.0172(14) 0.0207(14) 0.0051(11) 0.0038(11) 0.0007(11)
C17 0.0204(14) 0.0249(16) 0.0204(14) 0.0051(12) 0.0033(11) -0.0015(12)
C18 0.0222(15) 0.0238(16) 0.0211(14) 0.0005(12) 0.0072(12) -0.0025(12)
C19 0.0232(15) 0.0169(14) 0.0253(15) 0.0027(12) 0.0075(12) 0.0012(12)
C20 0.0235(15) 0.0186(14) 0.0203(14) 0.0073(12) 0.0021(11) 0.0015(11)
C21 0.0275(16) 0.0239(16) 0.0265(16) 0.0043(13) 0.0059(13) 0.0033(13)
C22 0.0241(16) 0.0339(19) 0.0338(18) 0.0137(15) 0.0058(13) 0.0046(14)
C23 0.0278(16) 0.0277(17) 0.0267(15) 0.0129(13) 0.0068(13) 0.0039(13)
C24 0.0318(18) 0.037(2) 0.0307(17) 0.0116(15) 0.0125(14) -0.0005(15)
C25 0.041(2) 0.032(2) 0.051(2) 0.0140(18) 0.0172(18) -0.0021(16)
C26 0.058(3) 0.035(2) 0.054(2) 0.0275(19) 0.025(2) 0.0110(19)
C27 0.045(2) 0.058(3) 0.036(2) 0.0246(19) 0.0110(17) 0.024(2)
C28 0.0340(19) 0.039(2) 0.0287(17) 0.0096(15) 0.0011(14) 0.0090(16)
C29 0.0252(16) 0.0248(17) 0.0282(16) 0.0108(13) -0.0014(13) 0.0011(13)
C30 0.0322(18) 0.0341(19) 0.0311(17) 0.0088(15) 0.0068(14) 0.0057(15)
C31 0.040(2) 0.032(2) 0.064(3) 0.0124(19) 0.0038(19) 0.0157(17)
C32 0.049(2) 0.0246(18) 0.054(2) 0.0208(17) -0.0032(19) 0.0043(16)
C33 0.042(2) 0.0288(18) 0.0211(15) 0.0080(13) -0.0017(14) -0.0086(15)
C34 0.0301(17) 0.0186(15) 0.0272(16) 0.0009(12) 0.0040(13) 0.0024(13)
C35 0.041(2) 0.0305(18) 0.0199(15) 0.0073(13) 0.0055(14) 0.0008(15)
C36 0.048(2) 0.053(2) 0.0313(18) 0.0222(18) 0.0209(17) 0.0221(19)
C37 0.048(2) 0.070(3) 0.035(2) 0.026(2) 0.0193(18) 0.028(2)
C38 0.045(2) 0.036(2) 0.037(2) 0.0048(16) 0.0024(17) 0.0150(17)
C39 0.048(2) 0.036(2) 0.0347(19) 0.0069(16) -0.0033(17) 0.0067(17)
C40 0.042(2) 0.038(2) 0.0284(17) 0.0118(15) -0.0009(15) 0.0026(16)
C41 0.0211(14) 0.0154(14) 0.0259(15) 0.0053(12) 0.0092(12) 0.0012(11)
C42 0.0277(16) 0.0144(14) 0.0257(15) 0.0075(12) 0.0117(12) 0.0058(12)
C43 0.0369(18) 0.0201(16) 0.0283(16) 0.0102(13) 0.0119(14) 0.0077(13)
C44 0.047(2) 0.0204(16) 0.0366(18) 0.0149(14) 0.0157(16) 0.0138(15)
C45 0.043(2) 0.0113(14) 0.0359(18) 0.0045(13) 0.0156(15) 0.0041(13)
C46 0.0236(15) 0.0172(15) 0.0299(16) 0.0069(13) 0.0104(12) 0.0001(12)
C47 0.0221(15) 0.0143(14) 0.0327(16) 0.0040(12) 0.0117(12) -0.0007(11)
C48 0.0215(16) 0.0307(18) 0.0319(17) -0.0043(14) 0.0079(13) -0.0024(13)
C49 0.033(2) 0.033(2) 0.042(2) -0.0074(16) 0.0085(16) -0.0005(15)
C50 0.034(2) 0.044(2) 0.035(2) -0.0150(17) 0.0063(16) -0.0019(17)
C51 0.0293(19) 0.063(3) 0.0303(18) -0.0043(18) 0.0023(15) 0.0106(18)
C52 0.0295(19) 0.051(2) 0.0329(19) 0.0049(17) 0.0033(15) 0.0109(17)
C53 0.0192(15) 0.0336(18) 0.0285(16) -0.0027(14) 0.0072(12) 0.0025(13)
C54 0.0228(15) 0.0171(14) 0.0214(14) 0.0065(12) 0.0059(11) 0.0027(11)
C55 0.0217(14) 0.0147(13) 0.0183(13) 0.0061(11) 0.0061(11) 0.0018(11)
C56 0.0191(14) 0.0146(14) 0.0260(14) 0.0079(12) 0.0045(11) 0.0049(11)
C57 0.0193(14) 0.0162(14) 0.0228(14) 0.0074(12) 0.0009(11) 0.0010(11)
C58 0.0206(14) 0.0133(13) 0.0192(13) 0.0063(11) 0.0049(11) 0.0017(11)
C59 0.0180(14) 0.0148(14) 0.0234(14) 0.0058(11) 0.0043(11) 0.0038(11)
C60 0.0205(14) 0.0167(14) 0.0202(13) 0.0070(11) 0.0029(11) 0.0005(11)
C61 0.0184(14) 0.0182(14) 0.0183(13) 0.0055(11) 0.0019(11) 0.0023(11)
C62 0.0246(15) 0.0156(14) 0.0185(14) 0.0054(11) 0.0018(11) 0.0058(11)
C63 0.0300(16) 0.0152(14) 0.0222(14) 0.0052(12) 0.0020(12) 0.0014(12)
C64 0.0411(19) 0.0244(17) 0.0289(16) 0.0131(14) 0.0113(14) 0.0078(14)
C65 0.052(2) 0.0229(16) 0.0168(14) 0.0072(12) 0.0027(14) 0.0107(15)
C66 0.0381(19) 0.0195(16) 0.0230(15) 0.0036(12) -0.0042(13) 0.0092(13)
C67 0.0270(16) 0.0145(14) 0.0256(15) 0.0058(12) -0.0017(12) 0.0038(12)
C68 0.0167(13) 0.0187(14) 0.0193(13) 0.0071(11) 0.0035(11) 0.0016(11)
C69 0.0210(14) 0.0090(12) 0.0197(13) 0.0039(10) 0.0037(11) 0.0001(10)
C70 0.0186(14) 0.0209(15) 0.0244(14) 0.0083(12) 0.0072(11) 0.0030(11)
C71 0.0268(16) 0.0267(16) 0.0238(15) 0.0092(13) 0.0103(12) 0.0030(13)
C72 0.0313(17) 0.0274(16) 0.0190(14) 0.0080(13) 0.0059(12) 0.0038(13)
C73 0.0241(15) 0.0251(16) 0.0252(15) 0.0112(13) 0.0034(12) 0.0056(12)
C74 0.0231(14) 0.0151(14) 0.0197(13) 0.0049(11) 0.0054(11) 0.0036(11)
C75 0.0177(13) 0.0150(14) 0.0193(13) 0.0045(11) -0.0011(11) 0.0028(11)
C76 0.0249(15) 0.0205(15) 0.0264(15) 0.0105(12) 0.0073(12) 0.0069(12)
C77 0.0317(17) 0.0292(17) 0.0187(14) 0.0078(13) 0.0050(12) 0.0103(14)
C78 0.0326(18) 0.0212(16) 0.0241(15) 0.0004(12) -0.0029(13) 0.0051(13)
C79 0.0236(15) 0.0182(15) 0.0327(16) 0.0056(13) -0.0020(13) -0.0018(12)
C80 0.0190(14) 0.0193(15) 0.0233(14) 0.0062(12) 0.0019(11) 0.0006(11)
C81 0.0256(16) 0.0295(17) 0.0218(15) 0.0084(13) 0.0051(12) 0.0028(13)
C82 0.034(2) 0.107(4) 0.034(2) 0.040(2) 0.0110(17) 0.012(2)
C83 0.0287(16) 0.0179(15) 0.0179(13) 0.0032(11) 0.0029(12) 0.0026(12)
C84 0.0278(17) 0.0184(15) 0.0372(18) 0.0093(13) 0.0058(14) 0.0024(13)
O7 0.088(3) 0.0230(14) 0.0602(19) 0.0095(13) 0.0369(18) 0.0007(15)
C85 0.102(5) 0.087(5) 0.092(5) 0.061(4) 0.020(4) -0.016(4)
C86 0.069(3) 0.057(3) 0.049(3) 0.019(2) 0.019(2) -0.006(2)

loop_
_atom_type_symbol
_atom_type_description
_atom_type_scat_dispersion_real
_atom_type_scat_dispersion_imag
_atom_type_scat_source
C C 0.0181 0.0091 'International Tables Vol C Tables 4.2.6.8 and 6.1.1.4'
H H 0.0000 0.0000 'International Tables Vol C Tables 4.2.6.8 and 6.1.1.4'
N N 0.0311 0.0180 'International Tables Vol C Tables 4.2.6.8 and 6.1.1.4'
O O 0.0492 0.0322 'International Tables Vol C Tables 4.2.6.8 and 6.1.1.4'
Zn Zn -1.5491 0.6778 'International Tables Vol C Tables 4.2.6.8 and 6.1.1.4'
S S 0.3331 0.5567 'International Tables Vol C Tables 4.2.6.8 and 6.1.1.4'

loop_
_geom_angle_atom_site_label_1
_geom_angle_atom_site_label_2
_geom_angle_atom_site_label_3
_geom_angle
_geom_angle_site_symmetry_1
_geom_angle_site_symmetry_3
_geom_angle_publ_flag
O1 Zn1 O2 130.09(10) . . ?
O1 Zn1 O5 103.58(9) . . ?
O1 Zn1 N1 97.95(9) . . ?
O2 Zn1 O5 102.15(9) . . ?
O2 Zn1 N1 110.56(10) . . ?
O5 Zn1 N1 112.33(10) . . ?
O3 Zn2 O4 104.80(9) . . ?
O3 Zn2 O6 132.15(9) . 1_455 ?
O3 Zn2 N3 96.76(10) . . ?
O4 Zn2 O6 97.42(9) . 1_455 ?
O4 Zn2 N3 116.49(9) . . ?
O6 Zn2 N3 110.38(10) 1_455 . ?
C13 S1 C7 88.87(15) . . ?
C53 S2 C47 89.46(17) . . ?
C1 O1 Zn1 124.48(19) . . ?
C81 O2 Zn1 109.57(19) . . ?
C41 O3 Zn2 125.3(2) . . ?
C81 O4 Zn2 128.6(2) . . ?
C83 O5 Zn1 128.9(2) . . ?
C83 O6 Zn2 106.89(18) . 1_655 ?
C14 N1 Zn1 120.4(2) . . ?
C14 N1 C15 118.8(2) . . ?
C15 N1 Zn1 120.36(18) . . ?
C7 N2 C8 110.7(3) . . ?
C54 N3 Zn2 119.7(2) . . ?
C54 N3 C55 118.8(3) . . ?
C55 N3 Zn2 120.89(18) . . ?
C47 N4 C48 111.5(3) . . ?
O1 C1 C2 124.7(3) . . ?
O1 C1 C6 118.0(3) . . ?
C6 C1 C2 117.3(3) . . ?
C1 C2 C14 125.1(3) . . ?
C3 C2 C1 120.0(3) . . ?
C3 C2 C14 114.9(3) . . ?
C2 C3 H3 119.4 . . ?
C4 C3 C2 121.2(3) . . ?
C4 C3 H3 119.4 . . ?
C3 C4 H4 120.3 . . ?
C3 C4 C5 119.3(3) . . ?
C5 C4 H4 120.3 . . ?
C4 C5 H5 119.3 . . ?
C4 C5 C6 121.5(3) . . ?
C6 C5 H5 119.3 . . ?
C1 C6 C7 120.9(3) . . ?
C5 C6 C1 120.6(3) . . ?
C5 C6 C7 118.4(3) . . ?
N2 C7 S1 115.3(2) . . ?
N2 C7 C6 121.4(3) . . ?
C6 C7 S1 123.3(2) . . ?
N2 C8 C9 124.6(3) . . ?
N2 C8 C13 115.5(3) . . ?
C13 C8 C9 119.9(3) . . ?
C8 C9 H9 121.0 . . ?
C10 C9 C8 117.9(3) . . ?
C10 C9 H9 121.0 . . ?
C9 C10 H10 119.2 . . ?
C11 C10 C9 121.7(3) . . ?
C11 C10 H10 119.2 . . ?
C10 C11 H11 119.4 . . ?
C12 C11 C10 121.3(3) . . ?
C12 C11 H11 119.4 . . ?
C11 C12 H12 121.1 . . ?
C11 C12 C13 117.8(3) . . ?
C13 C12 H12 121.1 . . ?
C8 C13 S1 109.7(2) . . ?
C8 C13 C12 121.4(3) . . ?
C12 C13 S1 128.9(3) . . ?
N1 C14 C2 127.3(3) . . ?
N1 C14 H14 116.3 . . ?
C2 C14 H14 116.3 . . ?
C16 C15 N1 118.6(3) . . ?
C16 C15 C20 120.0(3) . . ?
C20 C15 N1 121.4(3) . . ?
C15 C16 H16 120.2 . . ?
C17 C16 C15 119.5(3) . . ?
C17 C16 H16 120.2 . . ?
C16 C17 H17 119.6 . . ?
C16 C17 C18 120.9(3) . . ?
C18 C17 H17 119.6 . . ?
C17 C18 C21 123.8(3) . . ?
C19 C18 C17 118.8(3) . . ?
C19 C18 C21 117.2(3) . . ?
C18 C19 H19 119.5 . . ?
C20 C19 C18 121.0(3) . . ?
C20 C19 H19 119.5 . . ?
C15 C20 H20 120.2 . . ?
C19 C20 C15 119.6(3) . . ?
C19 C20 H20 120.2 . . ?
C18 C21 C29 115.5(3) . . ?
C22 C21 C18 121.9(3) . . ?
C22 C21 C29 122.5(3) . . ?
C21 C22 C23 121.4(3) . . ?
C21 C22 C35 121.2(3) . . ?
C23 C22 C35 117.4(3) . . ?
C24 C23 C22 123.0(3) . . ?
C24 C23 C28 118.7(3) . . ?
C28 C23 C22 118.2(3) . . ?
C23 C24 H24 119.4 . . ?
C25 C24 C23 121.2(4) . . ?
C25 C24 H24 119.4 . . ?
C24 C25 H25 120.1 . . ?
C26 C25 C24 119.8(4) . . ?
C26 C25 H25 120.1 . . ?
C25 C26 H26 119.4 . . ?
C25 C26 C27 121.3(4) . . ?
C27 C26 H26 119.4 . . ?
C26 C27 H27 120.6 . . ?
C26 C27 C28 118.8(4) . . ?
C28 C27 H27 120.6 . . ?
C23 C28 C27 120.1(4) . . ?
C23 C28 H28 120.0 . . ?
C27 C28 H28 120.0 . . ?
C30 C29 C21 124.4(3) . . ?
C30 C29 C34 118.3(3) . . ?
C34 C29 C21 117.1(3) . . ?
C29 C30 H30 119.8 . . ?
C31 C30 C29 120.3(3) . . ?
C31 C30 H30 119.8 . . ?
C30 C31 H31 119.7 . . ?
C30 C31 C32 120.7(4) . . ?
C32 C31 H31 119.7 . . ?
C31 C32 H32 120.1 . . ?
C33 C32 C31 119.8(3) . . ?
C33 C32 H32 120.1 . . ?
C32 C33 H33 120.1 . . ?
C32 C33 C34 119.7(3) . . ?
C34 C33 H33 120.1 . . ?
C29 C34 H34 119.4 . . ?
C33 C34 C29 121.2(3) . . ?
C33 C34 H34 119.4 . . ?
C36 C35 C22 118.8(4) . . ?
C36 C35 C40 119.7(4) . . ?
C40 C35 C22 121.4(3) . . ?
C35 C36 H36 121.0 . . ?
C35 C36 C37 118.1(4) . . ?
C37 C36 H36 121.0 . . ?
C36 C37 H37 120.6 . . ?
C38 C37 C36 118.7(4) . . ?
C38 C37 H37 120.6 . . ?
C37 C38 H38 118.5 . . ?
C39 C38 C37 122.9(4) . . ?
C39 C38 H38 118.5 . . ?
C38 C39 H39 120.7 . . ?
C38 C39 C40 118.5(4) . . ?
C40 C39 H39 120.7 . . ?
C35 C40 H40 119.1 . . ?
C39 C40 C35 121.9(4) . . ?
C39 C40 H40 119.1 . . ?
O3 C41 C42 123.5(3) . . ?
O3 C41 C46 118.7(3) . . ?
C46 C41 C42 117.8(3) . . ?
C41 C42 C54 125.5(3) . . ?
C43 C42 C41 119.2(3) . . ?
C43 C42 C54 115.2(3) . . ?
C42 C43 H43 119.1 . . ?
C44 C43 C42 121.9(3) . . ?
C44 C43 H43 119.1 . . ?
C43 C44 H44 120.4 . . ?
C43 C44 C45 119.1(3) . . ?
C45 C44 H44 120.4 . . ?
C44 C45 H45 119.2 . . ?
C44 C45 C46 121.5(3) . . ?
C46 C45 H45 119.2 . . ?
C41 C46 C47 120.6(3) . . ?
C45 C46 C41 120.4(3) . . ?
C45 C46 C47 118.9(3) . . ?
N4 C47 S2 114.4(3) . . ?
N4 C47 C46 122.8(3) . . ?
C46 C47 S2 122.7(2) . . ?
N4 C48 C49 124.8(4) . . ?
N4 C48 C53 115.1(3) . . ?
C49 C48 C53 120.1(4) . . ?
C48 C49 H49 120.9 . . ?
C50 C49 C48 118.3(4) . . ?
C50 C49 H49 120.9 . . ?
C49 C50 H50 119.3 . . ?
C49 C50 C51 121.5(4) . . ?
C51 C50 H50 119.3 . . ?
C50 C51 H51 119.4 . . ?
C52 C51 C50 121.3(4) . . ?
C52 C51 H51 119.4 . . ?
C51 C52 H52 121.1 . . ?
C51 C52 C53 117.9(4) . . ?
C53 C52 H52 121.1 . . ?
C48 C53 S2 109.5(3) . . ?
C52 C53 S2 129.4(3) . . ?
C52 C53 C48 121.1(3) . . ?
N3 C54 C42 127.7(3) . . ?
N3 C54 H54 116.1 . . ?
C42 C54 H54 116.1 . . ?
C56 C55 N3 122.2(3) . . ?
C56 C55 C60 119.9(3) . . ?
C60 C55 N3 117.9(3) . . ?
C55 C56 H56 119.8 . . ?
C57 C56 C55 120.3(3) . . ?
C57 C56 H56 119.8 . . ?
C56 C57 H57 119.6 . . ?
C56 C57 C58 120.7(3) . . ?
C58 C57 H57 119.6 . . ?
C57 C58 C61 119.2(3) . . ?
C59 C58 C57 118.1(3) . . ?
C59 C58 C61 122.5(3) . . ?
C58 C59 H59 119.3 . . ?
C60 C59 C58 121.4(3) . . ?
C60 C59 H59 119.3 . . ?
C55 C60 H60 120.3 . . ?
C59 C60 C55 119.4(3) . . ?
C59 C60 H60 120.3 . . ?
C58 C61 C62 115.9(2) . . ?
C68 C61 C58 121.3(3) . . ?
C68 C61 C62 122.7(3) . . ?
C63 C62 C61 118.5(3) . . ?
C67 C62 C61 122.7(3) . . ?
C67 C62 C63 118.8(3) . . ?
C62 C63 H63 119.9 . . ?
C64 C63 C62 120.2(3) . . ?
C64 C63 H63 119.9 . . ?
C63 C64 H64 119.9 . . ?
C65 C64 C63 120.2(3) . . ?
C65 C64 H64 119.9 . . ?
C64 C65 H65 120.0 . . ?
C66 C65 C64 119.9(3) . . ?
C66 C65 H65 120.0 . . ?
C65 C66 H66 120.0 . . ?
C67 C66 C65 120.0(3) . . ?
C67 C66 H66 120.0 . . ?
C62 C67 H67 119.6 . . ?
C66 C67 C62 120.8(3) . . ?
C66 C67 H67 119.6 . . ?
C61 C68 C69 120.9(3) . . ?
C61 C68 C75 123.4(3) . . ?
C69 C68 C75 115.6(2) . . ?
C70 C69 C68 123.4(3) . . ?
C74 C69 C68 117.6(3) . . ?
C74 C69 C70 118.6(3) . . ?
C69 C70 H70 119.9 . . ?
C71 C70 C69 120.2(3) . . ?
C71 C70 H70 119.9 . . ?
C70 C71 H71 119.8 . . ?
C72 C71 C70 120.4(3) . . ?
C72 C71 H71 119.8 . . ?
C71 C72 H72 120.0 . . ?
C71 C72 C73 120.0(3) . . ?
C73 C72 H72 120.0 . . ?
C72 C73 H73 120.1 . . ?
C74 C73 C72 119.7(3) . . ?
C74 C73 H73 120.1 . . ?
C69 C74 H74 119.5 . . ?
C73 C74 C69 121.0(3) . . ?
C73 C74 H74 119.5 . . ?
C76 C75 C68 123.6(3) . . ?
C76 C75 C80 117.8(3) . . ?
C80 C75 C68 118.5(3) . . ?
C75 C76 H76 119.5 . . ?
C77 C76 C75 121.0(3) . . ?
C77 C76 H76 119.5 . . ?
C76 C77 H77 119.9 . . ?
C78 C77 C76 120.2(3) . . ?
C78 C77 H77 119.9 . . ?
C77 C78 H78 120.2 . . ?
C77 C78 C79 119.7(3) . . ?
C79 C78 H78 120.2 . . ?
C78 C79 H79 119.9 . . ?
C80 C79 C78 120.2(3) . . ?
C80 C79 H79 119.9 . . ?
C75 C80 H80 119.5 . . ?
C79 C80 C75 121.1(3) . . ?
C79 C80 H80 119.5 . . ?
O2 C81 O4 120.7(3) . . ?
O2 C81 C82 118.8(3) . . ?
O4 C81 C82 120.4(3) . . ?
C81 C82 H82A 109.5 . . ?
C81 C82 H82B 109.5 . . ?
C81 C82 H82C 109.5 . . ?
H82A C82 H82B 109.5 . . ?
H82A C82 H82C 109.5 . . ?
H82B C82 H82C 109.5 . . ?
O5 C83 C84 120.6(3) . . ?
O6 C83 O5 120.1(3) . . ?
O6 C83 C84 119.3(3) . . ?
C83 C84 H84A 109.5 . . ?
C83 C84 H84B 109.5 . . ?
C83 C84 H84C 109.5 . . ?
H84A C84 H84B 109.5 . . ?
H84A C84 H84C 109.5 . . ?
H84B C84 H84C 109.5 . . ?
C86 O7 H7 109.5 . . ?
H85A C85 H85B 109.5 . . ?
H85A C85 H85C 109.5 . . ?
H85B C85 H85C 109.5 . . ?
C86 C85 H85A 109.5 . . ?
C86 C85 H85B 109.5 . . ?
C86 C85 H85C 109.5 . . ?
O7 C86 C85 108.9(5) . . ?
O7 C86 H86A 109.9 . . ?
O7 C86 H86B 109.9 . . ?
C85 C86 H86A 109.9 . . ?
C85 C86 H86B 109.9 . . ?
H86A C86 H86B 108.3 . . ?

loop_
_geom_bond_atom_site_label_1
_geom_bond_atom_site_label_2
_geom_bond_distance
_geom_bond_site_symmetry_2
_geom_bond_publ_flag
Zn1 O1 1.912(2) . ?
Zn1 O2 1.962(2) . ?
Zn1 O5 1.963(2) . ?
Zn1 N1 1.993(2) . ?
Zn2 O3 1.923(2) . ?
Zn2 O4 1.964(2) . ?
Zn2 O6 1.994(2) 1_455 ?
Zn2 N3 2.005(3) . ?
S1 C7 1.760(3) . ?
S1 C13 1.728(3) . ?
S2 C47 1.762(3) . ?
S2 C53 1.731(3) . ?
O1 C1 1.300(4) . ?
O2 C81 1.257(4) . ?
O3 C41 1.308(4) . ?
O4 C81 1.260(4) . ?
O5 C83 1.263(4) . ?
O6 Zn2 1.994(2) 1_655 ?
O6 C83 1.250(4) . ?
N1 C14 1.289(4) . ?
N1 C15 1.426(4) . ?
N2 C7 1.303(4) . ?
N2 C8 1.381(4) . ?
N3 C54 1.295(4) . ?
N3 C55 1.431(4) . ?
N4 C47 1.314(4) . ?
N4 C48 1.383(5) . ?
C1 C2 1.439(4) . ?
C1 C6 1.421(4) . ?
C2 C3 1.404(4) . ?
C2 C14 1.447(4) . ?
C3 H3 0.9300 . ?
C3 C4 1.386(4) . ?
C4 H4 0.9300 . ?
C4 C5 1.387(5) . ?
C5 H5 0.9300 . ?
C5 C6 1.395(4) . ?
C6 C7 1.474(4) . ?
C8 C9 1.409(5) . ?
C8 C13 1.397(5) . ?
C9 H9 0.9300 . ?
C9 C10 1.390(5) . ?
C10 H10 0.9300 . ?
C10 C11 1.384(6) . ?
C11 H11 0.9300 . ?
C11 C12 1.383(5) . ?
C12 H12 0.9300 . ?
C12 C13 1.403(5) . ?
C14 H14 0.9300 . ?
C15 C16 1.391(4) . ?
C15 C20 1.395(4) . ?
C16 H16 0.9300 . ?
C16 C17 1.382(4) . ?
C17 H17 0.9300 . ?
C17 C18 1.395(5) . ?
C18 C19 1.386(5) . ?
C18 C21 1.499(4) . ?
C19 H19 0.9300 . ?
C19 C20 1.381(4) . ?
C20 H20 0.9300 . ?
C21 C22 1.343(5) . ?
C21 C29 1.502(4) . ?
C22 C23 1.504(5) . ?
C22 C35 1.507(5) . ?
C23 C24 1.389(5) . ?
C23 C28 1.391(5) . ?
C24 H24 0.9300 . ?
C24 C25 1.375(5) . ?
C25 H25 0.9300 . ?
C25 C26 1.369(6) . ?
C26 H26 0.9300 . ?
C26 C27 1.378(7) . ?
C27 H27 0.9300 . ?
C27 C28 1.414(6) . ?
C28 H28 0.9300 . ?
C29 C30 1.391(5) . ?
C29 C34 1.392(5) . ?
C30 H30 0.9300 . ?
C30 C31 1.377(5) . ?
C31 H31 0.9300 . ?
C31 C32 1.379(6) . ?
C32 H32 0.9300 . ?
C32 C33 1.378(6) . ?
C33 H33 0.9300 . ?
C33 C34 1.378(5) . ?
C34 H34 0.9300 . ?
C35 C36 1.386(5) . ?
C35 C40 1.392(5) . ?
C36 H36 0.9300 . ?
C36 C37 1.457(6) . ?
C37 H37 0.9300 . ?
C37 C38 1.368(7) . ?
C38 H38 0.9300 . ?
C38 C39 1.356(6) . ?
C39 H39 0.9300 . ?
C39 C40 1.384(5) . ?
C40 H40 0.9300 . ?
C41 C42 1.436(4) . ?
C41 C46 1.415(4) . ?
C42 C43 1.407(4) . ?
C42 C54 1.443(4) . ?
C43 H43 0.9300 . ?
C43 C44 1.376(5) . ?
C44 H44 0.9300 . ?
C44 C45 1.384(5) . ?
C45 H45 0.9300 . ?
C45 C46 1.397(5) . ?
C46 C47 1.459(5) . ?
C48 C49 1.401(5) . ?
C48 C53 1.402(5) . ?
C49 H49 0.9300 . ?
C49 C50 1.382(6) . ?
C50 H50 0.9300 . ?
C50 C51 1.386(7) . ?
C51 H51 0.9300 . ?
C51 C52 1.384(6) . ?
C52 H52 0.9300 . ?
C52 C53 1.399(5) . ?
C54 H54 0.9300 . ?
C55 C56 1.388(4) . ?
C55 C60 1.395(4) . ?
C56 H56 0.9300 . ?
C56 C57 1.386(4) . ?
C57 H57 0.9300 . ?
C57 C58 1.401(4) . ?
C58 C59 1.398(4) . ?
C58 C61 1.487(4) . ?
C59 H59 0.9300 . ?
C59 C60 1.390(4) . ?
C60 H60 0.9300 . ?
C61 C62 1.489(4) . ?
C61 C68 1.355(4) . ?
C62 C63 1.402(4) . ?
C62 C67 1.392(4) . ?
C63 H63 0.9300 . ?
C63 C64 1.388(4) . ?
C64 H64 0.9300 . ?
C64 C65 1.388(5) . ?
C65 H65 0.9300 . ?
C65 C66 1.387(5) . ?
C66 H66 0.9300 . ?
C66 C67 1.385(4) . ?
C67 H67 0.9300 . ?
C68 C69 1.490(4) . ?
C68 C75 1.491(4) . ?
C69 C70 1.401(4) . ?
C69 C74 1.398(4) . ?
C70 H70 0.9300 . ?
C70 C71 1.390(4) . ?
C71 H71 0.9300 . ?
C71 C72 1.382(5) . ?
C72 H72 0.9300 . ?
C72 C73 1.393(4) . ?
C73 H73 0.9300 . ?
C73 C74 1.384(4) . ?
C74 H74 0.9300 . ?
C75 C76 1.395(4) . ?
C75 C80 1.400(4) . ?
C76 H76 0.9300 . ?
C76 C77 1.388(5) . ?
C77 H77 0.9300 . ?
C77 C78 1.381(5) . ?
C78 H78 0.9300 . ?
C78 C79 1.385(5) . ?
C79 H79 0.9300 . ?
C79 C80 1.384(5) . ?
C80 H80 0.9300 . ?
C81 C82 1.502(5) . ?
C82 H82A 0.9600 . ?
C82 H82B 0.9600 . ?
C82 H82C 0.9600 . ?
C83 C84 1.498(4) . ?
C84 H84A 0.9600 . ?
C84 H84B 0.9600 . ?
C84 H84C 0.9600 . ?
O7 H7 0.8200 . ?
O7 C86 1.427(6) . ?
C85 H85A 0.9600 . ?
C85 H85B 0.9600 . ?
C85 H85C 0.9600 . ?
C85 C86 1.487(7) . ?
C86 H86A 0.9700 . ?
C86 H86B 0.9700 . ?

loop_
_geom_torsion_atom_site_label_1
_geom_torsion_atom_site_label_2
_geom_torsion_atom_site_label_3
_geom_torsion_atom_site_label_4
_geom_torsion
_geom_torsion_site_symmetry_1
_geom_torsion_site_symmetry_2
_geom_torsion_site_symmetry_3
_geom_torsion_site_symmetry_4
_geom_torsion_publ_flag
Zn1 O1 C1 C2 -1.9(4) . . . . ?
Zn1 O1 C1 C6 178.9(2) . . . . ?
Zn1 O2 C81 O4 11.5(4) . . . . ?
Zn1 O2 C81 C82 -167.4(3) . . . . ?
Zn1 O5 C83 O6 165.3(2) . . . . ?
Zn1 O5 C83 C84 -12.3(4) . . . . ?
Zn1 N1 C14 C2 -2.8(4) . . . . ?
Zn1 N1 C15 C16 48.0(3) . . . . ?
Zn1 N1 C15 C20 -130.8(2) . . . . ?
Zn2 O3 C41 C42 -5.5(4) . . . . ?
Zn2 O3 C41 C46 174.2(2) . . . . ?
Zn2 O4 C81 O2 175.5(2) . . . . ?
Zn2 O4 C81 C82 -5.5(5) . . . . ?
Zn2 O6 C83 O5 -7.5(3) 1_655 . . . ?
Zn2 O6 C83 C84 170.2(2) 1_655 . . . ?
Zn2 N3 C54 C42 9.8(4) . . . . ?
Zn2 N3 C55 C56 136.2(2) . . . . ?
Zn2 N3 C55 C60 -43.3(3) . . . . ?
O1 C1 C2 C3 -178.6(3) . . . . ?
O1 C1 C2 C14 1.0(5) . . . . ?
O1 C1 C6 C5 177.6(3) . . . . ?
O1 C1 C6 C7 -2.5(4) . . . . ?
O3 C41 C42 C43 179.1(3) . . . . ?
O3 C41 C42 C54 -2.8(5) . . . . ?
O3 C41 C46 C45 -178.3(3) . . . . ?
O3 C41 C46 C47 -1.2(4) . . . . ?
N1 C15 C16 C17 178.1(3) . . . . ?
N1 C15 C20 C19 -177.6(3) . . . . ?
N2 C8 C9 C10 179.4(3) . . . . ?
N2 C8 C13 S1 0.0(3) . . . . ?
N2 C8 C13 C12 -179.2(3) . . . . ?
N3 C55 C56 C57 -179.6(3) . . . . ?
N3 C55 C60 C59 178.9(2) . . . . ?
N4 C48 C49 C50 178.0(3) . . . . ?
N4 C48 C53 S2 1.9(4) . . . . ?
N4 C48 C53 C52 -177.8(3) . . . . ?
C1 C2 C3 C4 0.9(5) . . . . ?
C1 C2 C14 N1 1.7(5) . . . . ?
C1 C6 C7 S1 0.4(4) . . . . ?
C1 C6 C7 N2 -179.3(3) . . . . ?
C2 C1 C6 C5 -1.6(4) . . . . ?
C2 C1 C6 C7 178.2(3) . . . . ?
C2 C3 C4 C5 -1.4(5) . . . . ?
C3 C2 C14 N1 -178.6(3) . . . . ?
C3 C4 C5 C6 0.3(5) . . . . ?
C4 C5 C6 C1 1.2(5) . . . . ?
C4 C5 C6 C7 -178.6(3) . . . . ?
C5 C6 C7 S1 -179.7(2) . . . . ?
C5 C6 C7 N2 0.6(4) . . . . ?
C6 C1 C2 C3 0.6(4) . . . . ?
C6 C1 C2 C14 -179.8(3) . . . . ?
C7 S1 C13 C8 -0.3(2) . . . . ?
C7 S1 C13 C12 178.9(3) . . . . ?
C7 N2 C8 C9 -179.7(3) . . . . ?
C7 N2 C8 C13 0.4(4) . . . . ?
C8 N2 C7 S1 -0.7(3) . . . . ?
C8 N2 C7 C6 179.1(3) . . . . ?
C8 C9 C10 C11 0.2(5) . . . . ?
C9 C8 C13 S1 -179.9(3) . . . . ?
C9 C8 C13 C12 0.8(5) . . . . ?
C9 C10 C11 C12 0.1(5) . . . . ?
C10 C11 C12 C13 0.0(5) . . . . ?
C11 C12 C13 S1 -179.6(3) . . . . ?
C11 C12 C13 C8 -0.5(5) . . . . ?
C13 S1 C7 N2 0.6(2) . . . . ?
C13 S1 C7 C6 -179.1(3) . . . . ?
C13 C8 C9 C10 -0.7(5) . . . . ?
C14 N1 C15 C16 -139.6(3) . . . . ?
C14 N1 C15 C20 41.6(4) . . . . ?
C14 C2 C3 C4 -178.8(3) . . . . ?
C15 N1 C14 C2 -175.2(3) . . . . ?
C15 C16 C17 C18 0.4(4) . . . . ?
C16 C15 C20 C19 3.7(4) . . . . ?
C16 C17 C18 C19 1.7(5) . . . . ?
C16 C17 C18 C21 -174.2(3) . . . . ?
C17 C18 C19 C20 -1.1(5) . . . . ?
C17 C18 C21 C22 -52.1(5) . . . . ?
C17 C18 C21 C29 127.1(3) . . . . ?
C18 C19 C20 C15 -1.6(4) . . . . ?
C18 C21 C22 C23 -3.2(5) . . . . ?
C18 C21 C22 C35 175.8(3) . . . . ?
C18 C21 C29 C30 121.5(4) . . . . ?
C18 C21 C29 C34 -54.4(4) . . . . ?
C19 C18 C21 C22 131.9(4) . . . . ?
C19 C18 C21 C29 -48.9(4) . . . . ?
C20 C15 C16 C17 -3.1(4) . . . . ?
C21 C18 C19 C20 175.1(3) . . . . ?
C21 C22 C23 C24 -52.7(5) . . . . ?
C21 C22 C23 C28 129.3(4) . . . . ?
C21 C22 C35 C36 134.2(4) . . . . ?
C21 C22 C35 C40 -50.3(5) . . . . ?
C21 C29 C30 C31 -175.9(4) . . . . ?
C21 C29 C34 C33 176.7(3) . . . . ?
C22 C21 C29 C30 -59.3(5) . . . . ?
C22 C21 C29 C34 124.8(4) . . . . ?
C22 C23 C24 C25 179.7(3) . . . . ?
C22 C23 C28 C27 -179.8(3) . . . . ?
C22 C35 C36 C37 178.6(3) . . . . ?
C22 C35 C40 C39 -178.1(3) . . . . ?
C23 C22 C35 C36 -46.8(5) . . . . ?
C23 C22 C35 C40 128.8(4) . . . . ?
C23 C24 C25 C26 0.9(6) . . . . ?
C24 C23 C28 C27 2.1(5) . . . . ?
C24 C25 C26 C27 0.6(6) . . . . ?
C25 C26 C27 C28 -0.7(6) . . . . ?
C26 C27 C28 C23 -0.7(6) . . . . ?
C28 C23 C24 C25 -2.2(5) . . . . ?
C29 C21 C22 C23 177.6(3) . . . . ?
C29 C21 C22 C35 -3.4(5) . . . . ?
C29 C30 C31 C32 -0.2(6) . . . . ?
C30 C29 C34 C33 0.6(5) . . . . ?
C30 C31 C32 C33 0.0(7) . . . . ?
C31 C32 C33 C34 0.5(6) . . . . ?
C32 C33 C34 C29 -0.8(5) . . . . ?
C34 C29 C30 C31 0.0(6) . . . . ?
C35 C22 C23 C24 128.3(4) . . . . ?
C35 C22 C23 C28 -49.7(4) . . . . ?
C35 C36 C37 C38 -0.4(6) . . . . ?
C36 C35 C40 C39 -2.6(6) . . . . ?
C36 C37 C38 C39 -2.8(6) . . . . ?
C37 C38 C39 C40 3.2(6) . . . . ?
C38 C39 C40 C35 -0.4(6) . . . . ?
C40 C35 C36 C37 2.9(6) . . . . ?
C41 C42 C43 C44 -0.7(5) . . . . ?
C41 C42 C54 N3 -0.1(5) . . . . ?
C41 C46 C47 S2 -8.7(4) . . . . ?
C41 C46 C47 N4 174.4(3) . . . . ?
C42 C41 C46 C45 1.3(4) . . . . ?
C42 C41 C46 C47 178.4(3) . . . . ?
C42 C43 C44 C45 1.1(5) . . . . ?
C43 C42 C54 N3 178.0(3) . . . . ?
C43 C44 C45 C46 -0.2(5) . . . . ?
C44 C45 C46 C41 -1.0(5) . . . . ?
C44 C45 C46 C47 -178.2(3) . . . . ?
C45 C46 C47 S2 168.4(2) . . . . ?
C45 C46 C47 N4 -8.4(5) . . . . ?
C46 C41 C42 C43 -0.5(4) . . . . ?
C46 C41 C42 C54 177.6(3) . . . . ?
C47 S2 C53 C48 -2.4(3) . . . . ?
C47 S2 C53 C52 177.2(3) . . . . ?
C47 N4 C48 C49 -178.6(3) . . . . ?
C47 N4 C48 C53 0.2(4) . . . . ?
C48 N4 C47 S2 -2.1(4) . . . . ?
C48 N4 C47 C46 175.0(3) . . . . ?
C48 C49 C50 C51 -0.2(6) . . . . ?
C49 C48 C53 S2 -179.3(3) . . . . ?
C49 C48 C53 C52 1.0(5) . . . . ?
C49 C50 C51 C52 0.8(6) . . . . ?
C50 C51 C52 C53 -0.5(6) . . . . ?
C51 C52 C53 S2 180.0(3) . . . . ?
C51 C52 C53 C48 -0.4(5) . . . . ?
C53 S2 C47 N4 2.7(3) . . . . ?
C53 S2 C47 C46 -174.4(3) . . . . ?
C53 C48 C49 C50 -0.7(5) . . . . ?
C54 N3 C55 C56 -34.5(4) . . . . ?
C54 N3 C55 C60 145.9(3) . . . . ?
C54 C42 C43 C44 -179.0(3) . . . . ?
C55 N3 C54 C42 -179.4(3) . . . . ?
C55 C56 C57 C58 1.9(4) . . . . ?
C56 C55 C60 C59 -0.6(4) . . . . ?
C56 C57 C58 C59 -2.8(4) . . . . ?
C56 C57 C58 C61 172.9(3) . . . . ?
C57 C58 C59 C60 2.0(4) . . . . ?
C57 C58 C61 C62 59.4(4) . . . . ?
C57 C58 C61 C68 -122.2(3) . . . . ?
C58 C59 C60 C55 -0.4(4) . . . . ?
C58 C61 C62 C63 56.4(4) . . . . ?
C58 C61 C62 C67 -124.5(3) . . . . ?
C58 C61 C68 C69 -3.8(4) . . . . ?
C58 C61 C68 C75 -178.6(3) . . . . ?
C59 C58 C61 C62 -125.1(3) . . . . ?
C59 C58 C61 C68 53.3(4) . . . . ?
C60 C55 C56 C57 -0.1(4) . . . . ?
C61 C58 C59 C60 -173.5(3) . . . . ?
C61 C62 C63 C64 176.9(3) . . . . ?
C61 C62 C67 C66 -177.7(3) . . . . ?
C61 C68 C69 C70 54.7(4) . . . . ?
C61 C68 C69 C74 -118.5(3) . . . . ?
C61 C68 C75 C76 51.0(4) . . . . ?
C61 C68 C75 C80 -131.5(3) . . . . ?
C62 C61 C68 C69 174.4(3) . . . . ?
C62 C61 C68 C75 -0.4(5) . . . . ?
C62 C63 C64 C65 1.8(5) . . . . ?
C63 C62 C67 C66 1.4(4) . . . . ?
C63 C64 C65 C66 -0.4(5) . . . . ?
C64 C65 C66 C67 -0.4(5) . . . . ?
C65 C66 C67 C62 -0.1(5) . . . . ?
C67 C62 C63 C64 -2.3(4) . . . . ?
C68 C61 C62 C63 -121.9(3) . . . . ?
C68 C61 C62 C67 57.2(4) . . . . ?
C68 C69 C70 C71 -169.2(3) . . . . ?
C68 C69 C74 C73 169.6(3) . . . . ?
C68 C75 C76 C77 178.2(3) . . . . ?
C68 C75 C80 C79 -178.5(3) . . . . ?
C69 C68 C75 C76 -124.0(3) . . . . ?
C69 C68 C75 C80 53.5(4) . . . . ?
C69 C70 C71 C72 -1.1(5) . . . . ?
C70 C69 C74 C73 -3.9(4) . . . . ?
C70 C71 C72 C73 -1.9(5) . . . . ?
C71 C72 C73 C74 2.0(5) . . . . ?
C72 C73 C74 C69 1.0(5) . . . . ?
C74 C69 C70 C71 3.9(4) . . . . ?
C75 C68 C69 C70 -130.2(3) . . . . ?
C75 C68 C69 C74 56.6(4) . . . . ?
C75 C76 C77 C78 0.1(5) . . . . ?
C76 C75 C80 C79 -0.8(4) . . . . ?
C76 C77 C78 C79 -0.7(5) . . . . ?
C77 C78 C79 C80 0.5(5) . . . . ?
C78 C79 C80 C75 0.2(5) . . . . ?
C80 C75 C76 C77 0.6(4) . . . . ?
